data_4321824
loop_
_publ_author_name
'Cristina Tejel'
'Marta Bordonaba'
'Miguel A. Ciriano'
'Andrew J. Edwards'
'William Clegg'
'Fernando J. Lahoz'
'Luis A. Oro'

_publ_contact_author
;
   Fernando J. Lahoz
   Departamento de Qu\'imica Inorg\'anica
   Facultad de Ciencias
   Universidad de Zaragoza - C.S.I.C.
   50009 Zaragoza, Spain
;
_publ_contact_author_email LAHOZ@POSTA.UNIZAR.ES
_publ_section_title
;
 Oxidative-Addition Reactions of Diiodine to Dinuclear Rhodium Pyrazolate
 Complexes
;
_journal_name_full 'Inorganic Chemistry'
_journal_page_first 1108
_journal_page_last 1117
_journal_paper_doi 10.1021/ic980650s
_journal_volume 38
_journal_year 1999
_chemical_formula_moiety 'C50 H48 I2 N4 O2 P2 Rh2, 0.5(C4 H10 O)'
_chemical_formula_structural '[Rh2 (\m2-C3 H3 N2) (\m2-C O) (C21 H21 P)2 I2 (CO)]'
_chemical_formula_sum 'C52 H53 I2 N4 O2.5 P2 Rh2'
_chemical_formula_weight 1295.54
_chemical_name_systematic
;  
(mu!2$-pyrazolate-N,N')-(mu!2$-carbonyl)-(carbonyl-iodo-tritolylphosphine
 rhodium(iii))-(iodo-tritolylphosphine-rhodium(iii)) diethylether solvate
;
_space_group_IT_number 2
_symmetry_cell_setting triclinic
_symmetry_space_group_name_Hall '-P 1'
_symmetry_space_group_name_H-M 'P -1'
_atom_sites_solution_hydrogens geom
_atom_sites_solution_primary direct
_atom_sites_solution_secondary difmap
_audit_creation_method SHELXL-97
_cell_angle_alpha 95.340(2)
_cell_angle_beta 96.410(2)
_cell_angle_gamma 110.191(2)
_cell_formula_units_Z 2
_cell_length_a 11.3869(9)
_cell_length_b 16.2642(13)
_cell_length_c 16.5072(14)
_cell_measurement_reflns_used 11823
_cell_measurement_temperature 160(2)
_cell_measurement_theta_max 28.23
_cell_measurement_theta_min 1.91
_cell_volume 2822.8(4)
_computing_cell_refinement 'local programs'
_computing_data_collection 'Siemens SMART'
_computing_data_reduction 'Siemens SAINT'
_computing_molecular_graphics 'SHELXTL v. 5 (Siemens, 1994)'
_computing_publication_material 'CIFTAB (Sheldrick, 1993)'
_computing_structure_refinement 'SHELXL-97 (Sheldrick, 1997)'
_computing_structure_solution 'Siemens SHELXTL'
_diffrn_ambient_temperature 160(2)
_diffrn_measured_fraction_theta_full 0.857
_diffrn_measured_fraction_theta_max 0.857
_diffrn_measurement_device_type 'BRUKER AXS-SMART CCD diffractometer'
_diffrn_measurement_method '\w rotation with narrow frames'
_diffrn_radiation_monochromator graphite
_diffrn_radiation_source 'fine-focus sealed tube'
_diffrn_radiation_type MoK\a
_diffrn_radiation_wavelength 0.71073
_diffrn_reflns_av_R_equivalents 0.0353
_diffrn_reflns_av_sigmaI/netI 0.0808
_diffrn_reflns_limit_h_max 14
_diffrn_reflns_limit_h_min -15
_diffrn_reflns_limit_k_max 16
_diffrn_reflns_limit_k_min -21
_diffrn_reflns_limit_l_max 21
_diffrn_reflns_limit_l_min -21
_diffrn_reflns_number 19571
_diffrn_reflns_theta_full 28.48
_diffrn_reflns_theta_max 28.48
_diffrn_reflns_theta_min 1.25
_diffrn_standards_decay_% 0
_exptl_absorpt_coefficient_mu 1.775
_exptl_absorpt_correction_T_max 0.831
_exptl_absorpt_correction_T_min 0.685
_exptl_absorpt_correction_type empirical
_exptl_crystal_colour orange
_exptl_crystal_density_diffrn 1.524
_exptl_crystal_density_method 'not measured'
_exptl_crystal_description slab
_exptl_crystal_F_000 1278
_exptl_crystal_size_max 0.16
_exptl_crystal_size_mid 0.10
_exptl_crystal_size_min 0.06
_refine_diff_density_max 1.489
_refine_diff_density_min -0.935
_refine_diff_density_rms 0.144
_refine_ls_extinction_coef 0.00020(11)
_refine_ls_extinction_expression Fc^*^=3DkFc[1+0.001xFc^2^\l^3^/sin(2\q)]^-1/4^
_refine_ls_extinction_method SHELXL
_refine_ls_goodness_of_fit_ref 1.019
_refine_ls_hydrogen_treatment mixed
_refine_ls_matrix_type full
_refine_ls_number_parameters 586
_refine_ls_number_reflns 12242
_refine_ls_number_restraints 0
_refine_ls_restrained_S_all 1.019
_refine_ls_R_factor_all 0.0885
_refine_ls_R_factor_gt 0.0504
_refine_ls_shift/su_max 0.155
_refine_ls_shift/su_mean 0.002
_refine_ls_structure_factor_coef Fsqd
_refine_ls_weighting_details 'w=3D1/[\s^2^(Fo^2^)+(0.0595P)^2^+0.0000P] where P=3D(Fo^2^+2Fc^2^)/3'
_refine_ls_weighting_scheme calc
_refine_ls_wR_factor_gt 0.1131
_refine_ls_wR_factor_ref 0.1289
_reflns_number_gt 8412
_reflns_number_total 12242
_reflns_threshold_expression >2sigma(I)
_cod_data_source_file ic980650s_2.cif
_cod_data_source_block compd10
_cod_depositor_comments
;
The following automatic conversions were performed:

'_refine_ls_weighting_scheme' value 'calc
w=3D1/[\s^2^(Fo^2^)+(0.0595P)^2^+0.0000P] where P=3D(Fo^2^+2Fc^2^)/3'
was changed to 'calc'. New tag '_refine_ls_weighting_details' was
created. The value of the new tag was set to
'w=3D1/[\s^2^(Fo^2^)+(0.0595P)^2^+0.0000P] where
P=3D(Fo^2^+2Fc^2^)/3'.

Automatic conversion script
Id: cif_fix_values 3143 2015-03-26 13:38:13Z robertas 
;
_cod_original_formula_sum 'C52 H53 I2 N4 O2.50 P2 Rh2'
_cod_database_code 4321824

loop_
_symmetry_equiv_pos_as_xyz
'x, y, z'
'-x, -y, -z'

loop_
_atom_site_label
_atom_site_type_symbol
_atom_site_fract_x
_atom_site_fract_y
_atom_site_fract_z
_atom_site_U_iso_or_equiv
_atom_site_adp_type
_atom_site_occupancy
_atom_site_calc_flag
_atom_site_refinement_flags
_atom_site_disorder_assembly
_atom_site_disorder_group
Rh1 Rh 0.23408(4) 0.38169(3) 0.16991(3) 0.02371(12) Uani 1 d . . .
Rh2 Rh 0.34805(4) 0.27815(3) 0.29914(3) 0.02355(12) Uani 1 d . . .
I1 I 0.28827(4) 0.51794(3) 0.07512(3) 0.03839(13) Uani 1 d . . .
I2 I 0.28241(4) 0.24860(3) 0.44409(2) 0.03568(12) Uani 1 d . . .
P1 P 0.04758(15) 0.40398(10) 0.19668(9) 0.0257(3) Uani 1 d . . .
P2 P 0.32364(14) 0.13287(10) 0.26261(9) 0.0253(3) Uani 1 d . . .
N5 N 0.3449(5) 0.4570(3) 0.2761(3) 0.0302(11) Uani 1 d . . .
N6 N 0.3873(5) 0.4118(3) 0.3325(3) 0.0283(11) Uani 1 d . . .
N7 N 0.3983(5) 0.3600(3) 0.1486(3) 0.0304(12) Uani 1 d . . .
N8 N 0.4451(4) 0.3169(3) 0.2044(3) 0.0263(11) Uani 1 d . . .
C1 C 0.1510(6) 0.3070(4) 0.0699(4) 0.0311(14) Uani 1 d . . .
O1 O 0.1101(4) 0.2600(3) 0.0114(3) 0.0412(11) Uani 1 d . . .
C2 C 0.1898(5) 0.2714(4) 0.2305(3) 0.0245(12) Uani 1 d . . .
O2 O 0.0926(4) 0.2129(3) 0.2229(2) 0.0277(9) Uani 1 d . . .
C23 C 0.4056(7) 0.5441(4) 0.3017(4) 0.0445(17) Uani 1 d . . .
H23 H 0.3957 0.5903 0.2737 0.053 Uiso 1 calc R . .
C24 C 0.4846(8) 0.5558(5) 0.3749(4) 0.064(3) Uani 1 d . . .
H24 H 0.5372 0.6103 0.4071 0.077 Uiso 1 calc R . .
C25 C 0.4711(7) 0.4721(4) 0.3914(4) 0.0421(17) Uani 1 d . . .
H25 H 0.5150 0.4589 0.4379 0.051 Uiso 1 calc R . .
C26 C 0.4800(6) 0.3820(4) 0.0947(4) 0.0358(15) Uani 1 d . . .
H26 H 0.4706 0.4124 0.0494 0.043 Uiso 1 calc R . .
C27 C 0.5794(6) 0.3541(4) 0.1143(4) 0.0373(16) Uani 1 d . . .
H27 H 0.6501 0.3608 0.0865 0.045 Uiso 1 calc R . .
C28 C 0.5526(6) 0.3140(4) 0.1838(4) 0.0347(15) Uani 1 d . . .
H28 H 0.6044 0.2879 0.2127 0.042 Uiso 1 calc R . .
C30 C -0.1165(9) 0.3790(5) 0.5386(5) 0.065(2) Uani 1 d . . .
H30A H -0.0566 0.3627 0.5750 0.097 Uiso 1 calc R . .
H30B H -0.2019 0.3350 0.5352 0.097 Uiso 1 calc R . .
H30C H -0.1155 0.4373 0.5606 0.097 Uiso 1 calc R . .
C31 C -0.0017(6) 0.3887(4) 0.2968(4) 0.0313(14) Uani 1 d . . .
C32 C -0.1143(6) 0.3998(4) 0.3103(4) 0.0345(15) Uani 1 d . . .
H32 H -0.1664 0.4098 0.2661 0.041 Uiso 1 calc R . .
C33 C -0.1511(7) 0.3966(4) 0.3873(4) 0.0417(17) Uani 1 d . . .
H33 H -0.2281 0.4046 0.3951 0.050 Uiso 1 calc R . .
C34 C -0.0785(7) 0.3819(4) 0.4531(4) 0.0436(18) Uani 1 d . . .
C35 C 0.0340(7) 0.3704(4) 0.4406(4) 0.0405(17) Uani 1 d . . .
H35 H 0.0842 0.3588 0.4849 0.049 Uiso 1 calc R . .
C36 C 0.0737(6) 0.3756(4) 0.3639(4) 0.0353(15) Uani 1 d . . .
H36 H 0.1526 0.3702 0.3569 0.042 Uiso 1 calc R . .
C40 C -0.3955(8) 0.1517(6) -0.0583(5) 0.066(2) Uani 1 d . . .
H40A H -0.4719 0.1640 -0.0496 0.099 Uiso 1 calc R . .
H40B H -0.4089 0.0900 -0.0518 0.099 Uiso 1 calc R . .
H40C H -0.3775 0.1618 -0.1139 0.099 Uiso 1 calc R . .
C41 C -0.0853(6) 0.3290(4) 0.1227(4) 0.0291(13) Uani 1 d . . .
C42 C -0.1745(6) 0.2542(4) 0.1441(4) 0.0350(15) Uani 1 d . . .
H42 H -0.1683 0.2423 0.1994 0.042 Uiso 1 calc R . .
C43 C -0.2723(6) 0.1970(4) 0.0850(4) 0.0415(16) Uani 1 d . . .
H43 H -0.3318 0.1461 0.1006 0.050 Uiso 1 calc R . .
C44 C -0.2851(6) 0.2122(5) 0.0041(4) 0.0404(16) Uani 1 d . . .
C45 C -0.1950(6) 0.2849(4) -0.0175(4) 0.0370(15) Uani 1 d . . .
H45 H -0.2004 0.2953 -0.0732 0.044 Uiso 1 calc R . .
C46 C -0.0971(6) 0.3428(4) 0.0401(4) 0.0333(14) Uani 1 d . . .
H46 H -0.0370 0.3927 0.0236 0.040 Uiso 1 calc R . .
C50 C 0.0290(10) 0.7766(5) 0.2015(5) 0.074(3) Uani 1 d . . .
H50A H 0.0791 0.8127 0.2529 0.110 Uiso 1 calc R . .
H50B H -0.0587 0.7740 0.1987 0.110 Uiso 1 calc R . .
H50C H 0.0647 0.8031 0.1546 0.110 Uiso 1 calc R . .
C51 C 0.0420(6) 0.5134(4) 0.1913(3) 0.0287(13) Uani 1 d . . .
C52 C -0.0510(7) 0.5297(4) 0.1402(4) 0.0370(15) Uani 1 d . . .
H52 H -0.1120 0.4829 0.1022 0.044 Uiso 1 calc R . .
C53 C -0.0543(7) 0.6146(4) 0.1448(4) 0.0442(18) Uani 1 d . . .
H53 H -0.1182 0.6249 0.1097 0.053 Uiso 1 calc R . .
C54 C 0.0317(8) 0.6838(4) 0.1986(4) 0.0476(19) Uani 1 d . . .
C55 C 0.1249(8) 0.6675(4) 0.2502(4) 0.0487(19) Uani 1 d . . .
H55 H 0.1859 0.7146 0.2878 0.058 Uiso 1 calc R . .
C56 C 0.1285(7) 0.5833(4) 0.2466(4) 0.0412(16) Uani 1 d . . .
H56 H 0.1914 0.5730 0.2826 0.049 Uiso 1 calc R . .
C60 C -0.0096(9) -0.1596(6) 0.4382(5) 0.076(3) Uani 1 d . . .
H60A H 0.0421 -0.1864 0.4699 0.114 Uiso 1 calc R . .
H60B H -0.0699 -0.2045 0.3950 0.114 Uiso 1 calc R . .
H60C H -0.0560 -0.1361 0.4749 0.114 Uiso 1 calc R . .
C61 C 0.2288(6) 0.0481(4) 0.3184(4) 0.0292(13) Uani 1 d . . .
C62 C 0.2818(7) -0.0004(5) 0.3648(4) 0.0467(18) Uani 1 d . . .
H62 H 0.3702 0.0113 0.3699 0.056 Uiso 1 calc R . .
C63 C 0.2054(8) -0.0662(5) 0.4040(5) 0.058(2) Uani 1 d . . .
H63 H 0.2424 -0.0997 0.4353 0.070 Uiso 1 calc R . .
C64 C 0.0770(7) -0.0837(5) 0.3984(4) 0.0468(18) Uani 1 d . . .
C65 C 0.0281(7) -0.0333(5) 0.3532(5) 0.0484(19) Uani 1 d . . .
H65 H -0.0599 -0.0439 0.3489 0.058 Uiso 1 calc R . .
C66 C 0.1014(6) 0.0320(4) 0.3137(4) 0.0408(17) Uani 1 d . . .
H66 H 0.0642 0.0660 0.2834 0.049 Uiso 1 calc R . .
C70 C 0.1103(7) -0.0332(5) -0.0990(4) 0.054(2) Uani 1 d . . .
H70A H 0.0198 -0.0678 -0.1028 0.082 Uiso 1 calc R . .
H70B H 0.1544 -0.0722 -0.1172 0.082 Uiso 1 calc R . .
H70C H 0.1218 0.0134 -0.1342 0.082 Uiso 1 calc R . .
C71 C 0.2608(6) 0.0844(4) 0.1550(4) 0.0290(13) Uani 1 d . . .
C72 C 0.1960(7) -0.0062(4) 0.1330(4) 0.0430(17) Uani 1 d . . .
H72 H 0.1825 -0.0435 0.1748 0.052 Uiso 1 calc R . .
C73 C 0.1508(7) -0.0429(5) 0.0517(4) 0.0485(18) Uani 1 d . . .
H73 H 0.1093 -0.1052 0.0386 0.058 Uiso 1 calc R . .
C74 C 0.1644(6) 0.0083(5) -0.0106(4) 0.0383(16) Uani 1 d . . .
C75 C 0.2300(7) 0.0962(5) 0.0108(4) 0.0469(18) Uani 1 d . . .
H75 H 0.2446 0.1327 -0.0315 0.056 Uiso 1 calc R . .
C76 C 0.2767(7) 0.1352(4) 0.0916(4) 0.0415(17) Uani 1 d . . .
H76 H 0.3201 0.1974 0.1036 0.050 Uiso 1 calc R . .
C80 C 0.8508(7) 0.1094(7) 0.3359(6) 0.076(3) Uani 1 d . . .
H80A H 0.9140 0.1695 0.3461 0.113 Uiso 1 calc R . .
H80B H 0.8672 0.0757 0.2889 0.113 Uiso 1 calc R . .
H80C H 0.8559 0.0802 0.3849 0.113 Uiso 1 calc R . .
C81 C 0.4798(5) 0.1250(4) 0.2811(4) 0.0275(13) Uani 1 d . . .
C82 C 0.5617(6) 0.1734(4) 0.3498(4) 0.0398(16) Uani 1 d . . .
H82 H 0.5375 0.2122 0.3852 0.048 Uiso 1 calc R . .
C83 C 0.6799(7) 0.1668(5) 0.3686(4) 0.0441(17) Uani 1 d . . .
H83 H 0.7346 0.1996 0.4175 0.053 Uiso 1 calc R . .
C84 C 0.7179(6) 0.1134(5) 0.3170(4) 0.0435(18) Uani 1 d . . .
C85 C 0.6356(7) 0.0654(5) 0.2475(4) 0.051(2) Uani 1 d . . .
H85 H 0.6605 0.0278 0.2113 0.061 Uiso 1 calc R . .
C86 C 0.5174(6) 0.0709(5) 0.2296(4) 0.0426(17) Uani 1 d . . .
H86 H 0.4619 0.0371 0.1814 0.051 Uiso 1 calc R . .
O100 O 0.597(2) 0.8379(14) 0.3264(13) 0.157(7) Uiso 0.50 d P . .
C100 C 0.531(3) 0.892(2) 0.416(2) 0.163(13) Uiso 0.50 d P . .
H10A H 0.4965 0.8858 0.4677 0.245 Uiso 0.50 calc PR . .
H10B H 0.5154 0.9413 0.3920 0.245 Uiso 0.50 calc PR . .
H10C H 0.6226 0.9053 0.4267 0.245 Uiso 0.50 calc PR . .
C101 C 0.486(2) 0.8317(17) 0.3733(15) 0.106(8) Uiso 0.50 d P . .
H10D H 0.4109 0.8324 0.3370 0.127 Uiso 0.50 calc PR . .
H10E H 0.4614 0.7788 0.4019 0.127 Uiso 0.50 calc PR . .
C102 C 0.590(2) 0.7889(13) 0.2624(12) 0.083(6) Uiso 0.50 d P . .
H10F H 0.5222 0.8006 0.2284 0.099 Uiso 0.50 calc PR . .
H10G H 0.5459 0.7314 0.2807 0.099 Uiso 0.50 calc PR . .
C103 C 0.653(3) 0.751(2) 0.1850(17) 0.151(11) Uiso 0.50 d P . .
H10H H 0.7404 0.7570 0.2053 0.226 Uiso 0.50 calc PR . .
H10I H 0.6532 0.7859 0.1396 0.226 Uiso 0.50 calc PR . .
H10J H 0.6025 0.6888 0.1654 0.226 Uiso 0.50 calc PR . .

loop_
_atom_site_aniso_label
_atom_site_aniso_U_11
_atom_site_aniso_U_22
_atom_site_aniso_U_33
_atom_site_aniso_U_23
_atom_site_aniso_U_13
_atom_site_aniso_U_12
Rh1 0.0226(2) 0.0267(3) 0.0212(2) 0.00519(18) 0.00541(18) 0.00698(19)
Rh2 0.0204(2) 0.0260(3) 0.0217(2) 0.00466(18) 0.00327(18) 0.00481(19)
I1 0.0421(3) 0.0410(3) 0.0392(3) 0.0211(2) 0.0162(2) 0.0169(2)
I2 0.0423(3) 0.0391(3) 0.0247(2) 0.00794(17) 0.00973(18) 0.0112(2)
P1 0.0269(8) 0.0275(8) 0.0234(8) 0.0048(6) 0.0074(6) 0.0094(7)
P2 0.0197(8) 0.0281(8) 0.0278(8) 0.0060(6) 0.0045(6) 0.0076(6)
N5 0.033(3) 0.023(3) 0.032(3) 0.003(2) 0.005(2) 0.007(2)
N6 0.032(3) 0.026(3) 0.020(2) 0.000(2) -0.001(2) 0.004(2)
N7 0.028(3) 0.037(3) 0.025(3) 0.009(2) 0.008(2) 0.007(2)
N8 0.021(3) 0.031(3) 0.026(3) 0.008(2) 0.006(2) 0.006(2)
C1 0.030(4) 0.042(4) 0.028(3) 0.007(3) 0.008(3) 0.019(3)
O1 0.045(3) 0.050(3) 0.029(2) -0.007(2) -0.003(2) 0.023(2)
C2 0.025(3) 0.029(3) 0.022(3) 0.001(2) 0.006(2) 0.012(3)
O2 0.020(2) 0.029(2) 0.029(2) 0.0049(17) 0.0027(17) 0.0027(18)
C23 0.053(5) 0.024(4) 0.046(4) 0.007(3) -0.003(4) 0.004(3)
C24 0.086(7) 0.027(4) 0.047(5) -0.003(3) -0.019(4) -0.009(4)
C25 0.047(4) 0.036(4) 0.029(4) 0.001(3) -0.008(3) 0.004(3)
C26 0.037(4) 0.038(4) 0.037(4) 0.014(3) 0.020(3) 0.014(3)
C27 0.030(4) 0.042(4) 0.046(4) 0.019(3) 0.023(3) 0.013(3)
C28 0.024(3) 0.038(4) 0.045(4) 0.015(3) 0.009(3) 0.010(3)
C30 0.090(7) 0.052(5) 0.053(5) 0.012(4) 0.043(5) 0.016(5)
C31 0.041(4) 0.023(3) 0.030(3) 0.005(3) 0.012(3) 0.009(3)
C32 0.026(3) 0.037(4) 0.038(4) 0.008(3) 0.012(3) 0.006(3)
C33 0.040(4) 0.046(4) 0.044(4) 0.010(3) 0.022(3) 0.016(3)
C34 0.062(5) 0.025(3) 0.042(4) 0.003(3) 0.030(4) 0.007(3)
C35 0.060(5) 0.040(4) 0.023(3) 0.005(3) 0.011(3) 0.017(4)
C36 0.040(4) 0.031(3) 0.040(4) 0.007(3) 0.018(3) 0.016(3)
C40 0.047(5) 0.071(6) 0.065(6) -0.011(4) -0.006(4) 0.013(4)
C41 0.028(3) 0.033(3) 0.031(3) 0.004(3) 0.005(3) 0.015(3)
C42 0.034(4) 0.036(4) 0.034(4) 0.007(3) 0.003(3) 0.011(3)
C43 0.032(4) 0.030(4) 0.057(5) 0.009(3) 0.005(3) 0.005(3)
C44 0.031(4) 0.043(4) 0.044(4) -0.011(3) -0.004(3) 0.017(3)
C45 0.038(4) 0.045(4) 0.033(4) 0.002(3) 0.001(3) 0.023(3)
C46 0.029(4) 0.040(4) 0.037(4) 0.009(3) 0.009(3) 0.018(3)
C50 0.129(9) 0.033(4) 0.060(5) 0.009(4) 0.003(5) 0.035(5)
C51 0.037(4) 0.027(3) 0.022(3) 0.006(2) 0.012(3) 0.009(3)
C52 0.046(4) 0.026(3) 0.041(4) 0.005(3) 0.010(3) 0.015(3)
C53 0.065(5) 0.034(4) 0.037(4) 0.006(3) 0.003(4) 0.023(4)
C54 0.080(6) 0.032(4) 0.036(4) 0.010(3) 0.021(4) 0.022(4)
C55 0.069(5) 0.028(4) 0.035(4) -0.002(3) 0.009(4) 0.002(4)
C56 0.053(5) 0.033(4) 0.039(4) 0.004(3) 0.006(3) 0.018(3)
C60 0.077(7) 0.063(6) 0.073(6) 0.033(5) 0.024(5) -0.004(5)
C61 0.028(3) 0.025(3) 0.034(3) 0.006(3) 0.006(3) 0.007(3)
C62 0.033(4) 0.055(5) 0.050(4) 0.025(4) 0.006(3) 0.010(3)
C63 0.051(5) 0.062(5) 0.053(5) 0.032(4) -0.001(4) 0.005(4)
C64 0.043(4) 0.042(4) 0.045(4) 0.011(3) 0.015(3) 0.000(3)
C65 0.030(4) 0.045(4) 0.074(5) 0.016(4) 0.022(4) 0.013(3)
C66 0.031(4) 0.035(4) 0.062(5) 0.019(3) 0.019(3) 0.012(3)
C70 0.046(5) 0.069(6) 0.043(4) -0.009(4) -0.007(4) 0.023(4)
C71 0.024(3) 0.029(3) 0.037(3) 0.002(3) 0.008(3) 0.012(3)
C72 0.044(4) 0.035(4) 0.039(4) 0.001(3) 0.001(3) 0.003(3)
C73 0.046(5) 0.040(4) 0.045(4) -0.009(3) -0.002(3) 0.004(3)
C74 0.030(4) 0.053(4) 0.035(4) -0.002(3) 0.000(3) 0.022(3)
C75 0.064(5) 0.046(4) 0.030(4) 0.007(3) 0.008(3) 0.019(4)
C76 0.055(5) 0.036(4) 0.026(3) 0.001(3) 0.001(3) 0.009(3)
C80 0.038(5) 0.110(8) 0.092(7) 0.036(6) 0.009(5) 0.038(5)
C81 0.021(3) 0.029(3) 0.033(3) 0.011(3) 0.005(3) 0.007(3)
C82 0.030(4) 0.036(4) 0.049(4) 0.001(3) -0.003(3) 0.010(3)
C83 0.034(4) 0.043(4) 0.050(4) 0.007(3) -0.004(3) 0.010(3)
C84 0.026(4) 0.057(5) 0.054(5) 0.029(4) 0.010(3) 0.016(3)
C85 0.051(5) 0.078(6) 0.044(4) 0.012(4) 0.017(4) 0.043(5)
C86 0.033(4) 0.056(5) 0.041(4) 0.006(3) 0.000(3) 0.020(4)

loop_
_atom_type_symbol
_atom_type_description
_atom_type_scat_dispersion_real
_atom_type_scat_dispersion_imag
_atom_type_scat_source
C C 0.0033 0.0016 'International Tables Vol C Tables 4.2.6.8 and 6.1.1.4'
H H 0.0000 0.0000 'International Tables Vol C Tables 4.2.6.8 and 6.1.1.4'
N N 0.0061 0.0033 'International Tables Vol C Tables 4.2.6.8 and 6.1.1.4'
O O 0.0106 0.0060 'International Tables Vol C Tables 4.2.6.8 and 6.1.1.4'
P P 0.1023 0.0942 'International Tables Vol C Tables 4.2.6.8 and 6.1.1.4'
Rh Rh -1.1178 0.9187 'International Tables Vol C Tables 4.2.6.8 and 6.1.1.4'
I I -0.4742 1.8119 'International Tables Vol C Tables 4.2.6.8 and 6.1.1.4'

loop_
_geom_angle_atom_site_label_1
_geom_angle_atom_site_label_2
_geom_angle_atom_site_label_3
_geom_angle
_geom_angle_site_symmetry_1
_geom_angle_site_symmetry_3
_geom_angle_publ_flag
C1 Rh1 N5 172.0(2) . . ?
C1 Rh1 C2 89.1(2) . . ?
N5 Rh1 C2 89.3(2) . . ?
C1 Rh1 N7 88.3(2) . . ?
N5 Rh1 N7 83.9(2) . . ?
C2 Rh1 N7 87.6(2) . . ?
C1 Rh1 P1 92.20(18) . . ?
N5 Rh1 P1 95.65(14) . . ?
C2 Rh1 P1 91.03(15) . . ?
N7 Rh1 P1 178.55(13) . . ?
C1 Rh1 I1 85.61(18) . . ?
N5 Rh1 I1 95.64(13) . . ?
C2 Rh1 I1 174.49(15) . . ?
N7 Rh1 I1 90.60(13) . . ?
P1 Rh1 I1 90.80(4) . . ?
C2 Rh2 N8 89.7(2) . . ?
C2 Rh2 N6 88.6(2) . . ?
N8 Rh2 N6 84.96(19) . . ?
C2 Rh2 P2 95.65(17) . . ?
N8 Rh2 P2 92.15(14) . . ?
N6 Rh2 P2 174.88(14) . . ?
C2 Rh2 I2 104.24(15) . . ?
N8 Rh2 I2 164.91(13) . . ?
N6 Rh2 I2 89.55(13) . . ?
P2 Rh2 I2 92.21(4) . . ?
C51 P1 C31 98.4(3) . . ?
C51 P1 C41 105.7(3) . . ?
C31 P1 C41 105.3(3) . . ?
C51 P1 Rh1 117.4(2) . . ?
C31 P1 Rh1 119.3(2) . . ?
C41 P1 Rh1 109.14(19) . . ?
C81 P2 C61 103.2(3) . . ?
C81 P2 C71 105.4(3) . . ?
C61 P2 C71 102.2(3) . . ?
C81 P2 Rh2 107.4(2) . . ?
C61 P2 Rh2 119.6(2) . . ?
C71 P2 Rh2 117.42(19) . . ?
C23 N5 N6 107.6(5) . . ?
C23 N5 Rh1 135.4(4) . . ?
N6 N5 Rh1 116.0(3) . . ?
C25 N6 N5 107.4(5) . . ?
C25 N6 Rh2 132.6(4) . . ?
N5 N6 Rh2 118.1(3) . . ?
C26 N7 N8 107.2(5) . . ?
C26 N7 Rh1 136.2(4) . . ?
N8 N7 Rh1 116.4(3) . . ?
C28 N8 N7 107.7(4) . . ?
C28 N8 Rh2 134.1(4) . . ?
N7 N8 Rh2 118.1(3) . . ?
O1 C1 Rh1 173.9(5) . . ?
O2 C2 Rh2 125.4(4) . . ?
O2 C2 Rh1 127.5(4) . . ?
Rh2 C2 Rh1 107.0(3) . . ?
N5 C23 C24 109.4(6) . . ?
C25 C24 C23 105.5(6) . . ?
N6 C25 C24 110.0(6) . . ?
N7 C26 C27 110.3(5) . . ?
C26 C27 C28 104.1(5) . . ?
N8 C28 C27 110.7(6) . . ?
C32 C31 C36 118.0(5) . . ?
C32 C31 P1 118.2(5) . . ?
C36 C31 P1 123.4(5) . . ?
C33 C32 C31 120.8(6) . . ?
C34 C33 C32 121.4(6) . . ?
C33 C34 C35 118.5(6) . . ?
C33 C34 C30 122.3(7) . . ?
C35 C34 C30 119.1(7) . . ?
C34 C35 C36 120.7(6) . . ?
C35 C36 C31 120.5(6) . . ?
C42 C41 C46 117.7(6) . . ?
C42 C41 P1 122.1(5) . . ?
C46 C41 P1 120.1(5) . . ?
C43 C42 C41 120.3(6) . . ?
C44 C43 C42 121.6(6) . . ?
C45 C44 C43 118.0(6) . . ?
C45 C44 C40 121.2(7) . . ?
C43 C44 C40 120.8(7) . . ?
C44 C45 C46 121.4(6) . . ?
C45 C46 C41 120.9(6) . . ?
C56 C51 C52 118.3(6) . . ?
C56 C51 P1 117.8(5) . . ?
C52 C51 P1 123.6(5) . . ?
C53 C52 C51 119.8(6) . . ?
C54 C53 C52 122.0(7) . . ?
C53 C54 C55 118.3(6) . . ?
C53 C54 C50 121.4(7) . . ?
C55 C54 C50 120.3(7) . . ?
C56 C55 C54 120.2(7) . . ?
C55 C56 C51 121.3(7) . . ?
C66 C61 C62 119.2(6) . . ?
C66 C61 P2 119.1(5) . . ?
C62 C61 P2 121.7(5) . . ?
C61 C62 C63 119.8(7) . . ?
C64 C63 C62 121.3(7) . . ?
C65 C64 C63 117.3(6) . . ?
C65 C64 C60 121.0(7) . . ?
C63 C64 C60 121.6(7) . . ?
C64 C65 C66 122.6(7) . . ?
C65 C66 C61 119.8(6) . . ?
C76 C71 C72 116.6(6) . . ?
C76 C71 P2 122.0(5) . . ?
C72 C71 P2 121.3(5) . . ?
C73 C72 C71 121.3(6) . . ?
C74 C73 C72 121.7(7) . . ?
C75 C74 C73 116.9(6) . . ?
C75 C74 C70 122.4(6) . . ?
C73 C74 C70 120.7(7) . . ?
C74 C75 C76 122.9(6) . . ?
C71 C76 C75 120.6(6) . . ?
C82 C81 C86 118.7(6) . . ?
C82 C81 P2 118.8(5) . . ?
C86 C81 P2 122.5(5) . . ?
C81 C82 C83 121.0(6) . . ?
C84 C83 C82 120.3(7) . . ?
C83 C84 C85 118.5(6) . . ?
C83 C84 C80 120.2(7) . . ?
C85 C84 C80 121.2(7) . . ?
C84 C85 C86 121.1(7) . . ?
C81 C86 C85 120.3(7) . . ?
C102 O100 C101 125(2) . . ?
C100 C101 O100 98(3) . . ?
O100 C102 C103 153(2) . . ?

loop_
_geom_bond_atom_site_label_1
_geom_bond_atom_site_label_2
_geom_bond_distance
_geom_bond_site_symmetry_2
_geom_bond_publ_flag
Rh1 C1 1.892(7) . ?
Rh1 N5 2.051(5) . ?
Rh1 C2 2.072(6) . ?
Rh1 N7 2.079(5) . ?
Rh1 P1 2.3554(16) . ?
Rh1 I1 2.7671(6) . ?
Rh2 C2 1.982(6) . ?
Rh2 N8 2.038(4) . ?
Rh2 N6 2.068(5) . ?
Rh2 P2 2.2951(16) . ?
Rh2 I2 2.6230(6) . ?
P1 C51 1.812(6) . ?
P1 C31 1.816(6) . ?
P1 C41 1.818(6) . ?
P2 C81 1.821(6) . ?
P2 C61 1.829(6) . ?
P2 C71 1.831(6) . ?
N5 C23 1.345(8) . ?
N5 N6 1.384(6) . ?
N6 C25 1.337(8) . ?
N7 C26 1.342(7) . ?
N7 N8 1.375(6) . ?
N8 C28 1.322(7) . ?
C1 O1 1.119(7) . ?
C2 O2 1.168(6) . ?
C23 C24 1.379(10) . ?
C24 C25 1.374(9) . ?
C26 C27 1.375(9) . ?
C27 C28 1.384(8) . ?
C30 C34 1.522(9) . ?
C31 C32 1.394(8) . ?
C31 C36 1.403(9) . ?
C32 C33 1.381(8) . ?
C33 C34 1.381(10) . ?
C34 C35 1.391(10) . ?
C35 C36 1.392(8) . ?
C40 C44 1.509(10) . ?
C41 C42 1.394(8) . ?
C41 C46 1.401(8) . ?
C42 C43 1.390(9) . ?
C43 C44 1.382(9) . ?
C44 C45 1.378(9) . ?
C45 C46 1.381(9) . ?
C50 C54 1.516(9) . ?
C51 C56 1.389(9) . ?
C51 C52 1.393(9) . ?
C52 C53 1.390(8) . ?
C53 C54 1.368(10) . ?
C54 C55 1.399(10) . ?
C55 C56 1.381(9) . ?
C60 C64 1.543(9) . ?
C61 C66 1.374(9) . ?
C61 C62 1.382(8) . ?
C62 C63 1.391(9) . ?
C63 C64 1.381(10) . ?
C64 C65 1.371(10) . ?
C65 C66 1.373(9) . ?
C70 C74 1.514(9) . ?
C71 C76 1.382(8) . ?
C71 C72 1.392(9) . ?
C72 C73 1.381(9) . ?
C73 C74 1.372(10) . ?
C74 C75 1.355(9) . ?
C75 C76 1.385(9) . ?
C80 C84 1.536(9) . ?
C81 C82 1.366(9) . ?
C81 C86 1.372(9) . ?
C82 C83 1.390(9) . ?
C83 C84 1.368(10) . ?
C84 C85 1.375(10) . ?
C85 C86 1.381(9) . ?
O100 C102 1.24(2) . ?
O100 C101 1.54(3) . ?
C100 C101 1.09(3) . ?
C102 C103 1.70(3) . ?

loop_
_geom_torsion_atom_site_label_1
_geom_torsion_atom_site_label_2
_geom_torsion_atom_site_label_3
_geom_torsion_atom_site_label_4
_geom_torsion
_geom_torsion_site_symmetry_1
_geom_torsion_site_symmetry_2
_geom_torsion_site_symmetry_3
_geom_torsion_site_symmetry_4
_geom_torsion_publ_flag
C1 Rh1 P1 C51 -111.2(3) . . . . ?
N5 Rh1 P1 C51 70.2(3) . . . . ?
C2 Rh1 P1 C51 159.7(3) . . . . ?
N7 Rh1 P1 C51 141(6) . . . . ?
I1 Rh1 P1 C51 -25.5(2) . . . . ?
C1 Rh1 P1 C31 130.1(3) . . . . ?
N5 Rh1 P1 C31 -48.5(3) . . . . ?
C2 Rh1 P1 C31 40.9(3) . . . . ?
N7 Rh1 P1 C31 22(6) . . . . ?
I1 Rh1 P1 C31 -144.3(2) . . . . ?
C1 Rh1 P1 C41 9.1(3) . . . . ?
N5 Rh1 P1 C41 -169.5(2) . . . . ?
C2 Rh1 P1 C41 -80.1(3) . . . . ?
N7 Rh1 P1 C41 -99(6) . . . . ?
I1 Rh1 P1 C41 94.7(2) . . . . ?
C2 Rh2 P2 C81 157.5(2) . . . . ?
N8 Rh2 P2 C81 67.6(2) . . . . ?
N6 Rh2 P2 C81 12.1(15) . . . . ?
I2 Rh2 P2 C81 -97.91(19) . . . . ?
C2 Rh2 P2 C61 -85.5(3) . . . . ?
N8 Rh2 P2 C61 -175.4(3) . . . . ?
N6 Rh2 P2 C61 129.1(15) . . . . ?
I2 Rh2 P2 C61 19.0(2) . . . . ?
C2 Rh2 P2 C71 39.1(3) . . . . ?
N8 Rh2 P2 C71 -50.8(2) . . . . ?
N6 Rh2 P2 C71 -106.3(15) . . . . ?
I2 Rh2 P2 C71 143.7(2) . . . . ?
C1 Rh1 N5 C23 110.4(16) . . . . ?
C2 Rh1 N5 C23 -170.6(7) . . . . ?
N7 Rh1 N5 C23 101.7(7) . . . . ?
P1 Rh1 N5 C23 -79.7(6) . . . . ?
I1 Rh1 N5 C23 11.7(7) . . . . ?
C1 Rh1 N5 N6 -56.8(17) . . . . ?
C2 Rh1 N5 N6 22.2(4) . . . . ?
N7 Rh1 N5 N6 -65.5(4) . . . . ?
P1 Rh1 N5 N6 113.1(4) . . . . ?
I1 Rh1 N5 N6 -155.5(4) . . . . ?
C23 N5 N6 C25 0.9(7) . . . . ?
Rh1 N5 N6 C25 171.5(4) . . . . ?
C23 N5 N6 Rh2 -165.4(4) . . . . ?
Rh1 N5 N6 Rh2 5.3(5) . . . . ?
C2 Rh2 N6 C25 166.9(6) . . . . ?
N8 Rh2 N6 C25 -103.3(6) . . . . ?
P2 Rh2 N6 C25 -47.5(18) . . . . ?
I2 Rh2 N6 C25 62.6(6) . . . . ?
C2 Rh2 N6 N5 -31.1(4) . . . . ?
N8 Rh2 N6 N5 58.7(4) . . . . ?
P2 Rh2 N6 N5 114.5(14) . . . . ?
I2 Rh2 N6 N5 -135.3(4) . . . . ?
C1 Rh1 N7 C26 68.7(6) . . . . ?
N5 Rh1 N7 C26 -112.5(6) . . . . ?
C2 Rh1 N7 C26 157.9(6) . . . . ?
P1 Rh1 N7 C26 177(5) . . . . ?
I1 Rh1 N7 C26 -16.9(6) . . . . ?
C1 Rh1 N7 N8 -116.0(4) . . . . ?
N5 Rh1 N7 N8 62.8(4) . . . . ?
C2 Rh1 N7 N8 -26.8(4) . . . . ?
P1 Rh1 N7 N8 -8(6) . . . . ?
I1 Rh1 N7 N8 158.4(4) . . . . ?
C26 N7 N8 C28 0.3(7) . . . . ?
Rh1 N7 N8 C28 -176.3(4) . . . . ?
C26 N7 N8 Rh2 177.5(4) . . . . ?
Rh1 N7 N8 Rh2 0.9(5) . . . . ?
C2 Rh2 N8 C28 -156.9(6) . . . . ?
N6 Rh2 N8 C28 114.5(6) . . . . ?
P2 Rh2 N8 C28 -61.3(6) . . . . ?
I2 Rh2 N8 C28 45.4(9) . . . . ?
C2 Rh2 N8 N7 26.8(4) . . . . ?
N6 Rh2 N8 N7 -61.8(4) . . . . ?
P2 Rh2 N8 N7 122.4(4) . . . . ?
I2 Rh2 N8 N7 -130.9(4) . . . . ?
N5 Rh1 C1 O1 11(7) . . . . ?
C2 Rh1 C1 O1 -68(5) . . . . ?
N7 Rh1 C1 O1 19(5) . . . . ?
P1 Rh1 C1 O1 -159(5) . . . . ?
I1 Rh1 C1 O1 110(5) . . . . ?
N8 Rh2 C2 O2 133.6(5) . . . . ?
N6 Rh2 C2 O2 -141.4(5) . . . . ?
P2 Rh2 C2 O2 41.5(5) . . . . ?
I2 Rh2 C2 O2 -52.2(5) . . . . ?
N8 Rh2 C2 Rh1 -42.4(2) . . . . ?
N6 Rh2 C2 Rh1 42.6(2) . . . . ?
P2 Rh2 C2 Rh1 -134.51(19) . . . . ?
I2 Rh2 C2 Rh1 131.76(17) . . . . ?
C1 Rh1 C2 O2 -45.2(5) . . . . ?
N5 Rh1 C2 O2 142.6(5) . . . . ?
N7 Rh1 C2 O2 -133.5(5) . . . . ?
P1 Rh1 C2 O2 47.0(5) . . . . ?
I1 Rh1 C2 O2 -62.3(19) . . . . ?
C1 Rh1 C2 Rh2 130.7(3) . . . . ?
N5 Rh1 C2 Rh2 -41.5(2) . . . . ?
N7 Rh1 C2 Rh2 42.4(2) . . . . ?
P1 Rh1 C2 Rh2 -137.1(2) . . . . ?
I1 Rh1 C2 Rh2 113.5(16) . . . . ?
N6 N5 C23 C24 -1.4(8) . . . . ?
Rh1 N5 C23 C24 -169.4(5) . . . . ?
N5 C23 C24 C25 1.4(9) . . . . ?
N5 N6 C25 C24 0.0(8) . . . . ?
Rh2 N6 C25 C24 163.4(5) . . . . ?
C23 C24 C25 N6 -0.8(9) . . . . ?
N8 N7 C26 C27 -0.1(7) . . . . ?
Rh1 N7 C26 C27 175.5(5) . . . . ?
N7 C26 C27 C28 -0.2(8) . . . . ?
N7 N8 C28 C27 -0.4(7) . . . . ?
Rh2 N8 C28 C27 -176.9(4) . . . . ?
C26 C27 C28 N8 0.3(8) . . . . ?
C51 P1 C31 C32 53.7(5) . . . . ?
C41 P1 C31 C32 -55.3(5) . . . . ?
Rh1 P1 C31 C32 -178.2(4) . . . . ?
C51 P1 C31 C36 -119.4(5) . . . . ?
C41 P1 C31 C36 131.7(5) . . . . ?
Rh1 P1 C31 C36 8.7(6) . . . . ?
C36 C31 C32 C33 -1.0(9) . . . . ?
P1 C31 C32 C33 -174.4(5) . . . . ?
C31 C32 C33 C34 -0.3(10) . . . . ?
C32 C33 C34 C35 0.1(10) . . . . ?
C32 C33 C34 C30 179.4(6) . . . . ?
C33 C34 C35 C36 1.4(10) . . . . ?
C30 C34 C35 C36 -177.8(6) . . . . ?
C34 C35 C36 C31 -2.8(10) . . . . ?
C32 C31 C36 C35 2.5(9) . . . . ?
P1 C31 C36 C35 175.6(5) . . . . ?
C51 P1 C41 C42 -127.2(5) . . . . ?
C31 P1 C41 C42 -23.7(6) . . . . ?
Rh1 P1 C41 C42 105.6(5) . . . . ?
C51 P1 C41 C46 56.1(5) . . . . ?
C31 P1 C41 C46 159.7(5) . . . . ?
Rh1 P1 C41 C46 -71.0(5) . . . . ?
C46 C41 C42 C43 -1.1(9) . . . . ?
P1 C41 C42 C43 -177.8(5) . . . . ?
C41 C42 C43 C44 -0.4(10) . . . . ?
C42 C43 C44 C45 2.1(10) . . . . ?
C42 C43 C44 C40 -177.0(6) . . . . ?
C43 C44 C45 C46 -2.3(10) . . . . ?
C40 C44 C45 C46 176.9(6) . . . . ?
C44 C45 C46 C41 0.7(9) . . . . ?
C42 C41 C46 C45 1.0(9) . . . . ?
P1 C41 C46 C45 177.8(4) . . . . ?
C31 P1 C51 C56 66.7(5) . . . . ?
C41 P1 C51 C56 175.3(5) . . . . ?
Rh1 P1 C51 C56 -62.7(5) . . . . ?
C31 P1 C51 C52 -107.3(5) . . . . ?
C41 P1 C51 C52 1.3(6) . . . . ?
Rh1 P1 C51 C52 123.3(5) . . . . ?
C56 C51 C52 C53 0.7(9) . . . . ?
P1 C51 C52 C53 174.7(5) . . . . ?
C51 C52 C53 C54 0.0(10) . . . . ?
C52 C53 C54 C55 -0.2(10) . . . . ?
C52 C53 C54 C50 178.4(7) . . . . ?
C53 C54 C55 C56 -0.3(10) . . . . ?
C50 C54 C55 C56 -179.0(7) . . . . ?
C54 C55 C56 C51 1.1(10) . . . . ?
C52 C51 C56 C55 -1.2(9) . . . . ?
P1 C51 C56 C55 -175.6(5) . . . . ?
C81 P2 C61 C66 -176.3(5) . . . . ?
C71 P2 C61 C66 -67.1(6) . . . . ?
Rh2 P2 C61 C66 64.6(6) . . . . ?
C81 P2 C61 C62 3.5(6) . . . . ?
C71 P2 C61 C62 112.7(6) . . . . ?
Rh2 P2 C61 C62 -115.6(5) . . . . ?
C66 C61 C62 C63 1.9(11) . . . . ?
P2 C61 C62 C63 -177.9(6) . . . . ?
C61 C62 C63 C64 -0.7(13) . . . . ?
C62 C63 C64 C65 -0.5(12) . . . . ?
C62 C63 C64 C60 177.0(8) . . . . ?
C63 C64 C65 C66 0.5(12) . . . . ?
C60 C64 C65 C66 -176.9(7) . . . . ?
C64 C65 C66 C61 0.6(12) . . . . ?
C62 C61 C66 C65 -1.8(11) . . . . ?
P2 C61 C66 C65 178.0(6) . . . . ?
C81 P2 C71 C76 -92.3(6) . . . . ?
C61 P2 C71 C76 160.1(5) . . . . ?
Rh2 P2 C71 C76 27.2(6) . . . . ?
C81 P2 C71 C72 86.7(6) . . . . ?
C61 P2 C71 C72 -20.9(6) . . . . ?
Rh2 P2 C71 C72 -153.8(5) . . . . ?
C76 C71 C72 C73 0.3(10) . . . . ?
P2 C71 C72 C73 -178.7(5) . . . . ?
C71 C72 C73 C74 -2.0(11) . . . . ?
C72 C73 C74 C75 3.3(11) . . . . ?
C72 C73 C74 C70 -178.0(7) . . . . ?
C73 C74 C75 C76 -3.2(11) . . . . ?
C70 C74 C75 C76 178.1(7) . . . . ?
C72 C71 C76 C75 -0.2(10) . . . . ?
P2 C71 C76 C75 178.8(5) . . . . ?
C74 C75 C76 C71 1.8(11) . . . . ?
C61 P2 C81 C82 -87.8(5) . . . . ?
C71 P2 C81 C82 165.3(5) . . . . ?
Rh2 P2 C81 C82 39.4(5) . . . . ?
C61 P2 C81 C86 90.8(6) . . . . ?
C71 P2 C81 C86 -16.1(6) . . . . ?
Rh2 P2 C81 C86 -142.0(5) . . . . ?
C86 C81 C82 C83 -1.5(10) . . . . ?
P2 C81 C82 C83 177.2(5) . . . . ?
C81 C82 C83 C84 2.0(11) . . . . ?
C82 C83 C84 C85 -1.3(10) . . . . ?
C82 C83 C84 C80 177.3(6) . . . . ?
C83 C84 C85 C86 0.3(11) . . . . ?
C80 C84 C85 C86 -178.3(7) . . . . ?
C82 C81 C86 C85 0.4(10) . . . . ?
P2 C81 C86 C85 -178.2(5) . . . . ?
C84 C85 C86 C81 0.1(11) . . . . ?
C102 O100 C101 C100 -170(3) . . . . ?
C101 O100 C102 C103 -176(4) . . . . ?
